data_4069971
loop_
_publ_author_name
'Enk, Barbara'
'Kopacka, Holger'
'Wurst, Klaus'
'M\"uller, Thomas'
'Bildstein, Benno'

_publ_section_title
;
 An Efficient, Modular Route to New 2-Acyl-6-aminopentafulvenes and
 Planar-Chiral [N,O]-Functionalized Pentamethylruthenocenes
;
_journal_issue 18
_journal_name_full Organometallics
_journal_page_first 5575
_journal_paper_doi 10.1021/om900549c
_journal_volume 28
_journal_year 2009
_chemical_formula_sum 'C27 H23 N O'
_chemical_formula_weight 377.46
_chemical_name_systematic
; 
 ? 
;
_space_group_IT_number 14
_symmetry_cell_setting monoclinic
_symmetry_space_group_name_Hall '-P 2ybc'
_symmetry_space_group_name_H-M 'P 1 21/c 1'
_atom_sites_solution_hydrogens geom
_atom_sites_solution_primary direct
_atom_sites_solution_secondary difmap
_audit_creation_method SHELXL-97
_cell_angle_alpha 90.00
_cell_angle_beta 100.465(2)
_cell_angle_gamma 90.00
_cell_formula_units_Z 4
_cell_length_a 13.6978(4)
_cell_length_b 12.1665(3)
_cell_length_c 12.6527(4)
_cell_measurement_reflns_used 15040
_cell_measurement_temperature 233(2)
_cell_measurement_theta_max 25.0
_cell_measurement_theta_min 1.0
_cell_volume 2073.55(10)
_computing_data_collection COLLECT
_computing_data_reduction 'DENZO and SCALEPACK'
_computing_structure_refinement 'SHELXL-97 (Sheldrick, 1997)'
_computing_structure_solution 'SHELXS-97 (Sheldrick, 1990)'
_diffrn_ambient_temperature 233(2)
_diffrn_measured_fraction_theta_full 1.000
_diffrn_measured_fraction_theta_max 1.000
_diffrn_measurement_device_type 'Nonius KappaCCD'
_diffrn_measurement_method 'phi- and omega-scans'
_diffrn_radiation_monochromator graphite
_diffrn_radiation_source 'fine-focus sealed tube'
_diffrn_radiation_type MoK\a
_diffrn_radiation_wavelength 0.71073
_diffrn_reflns_av_R_equivalents 0.0285
_diffrn_reflns_av_sigmaI/netI 0.0268
_diffrn_reflns_limit_h_max 15
_diffrn_reflns_limit_h_min -15
_diffrn_reflns_limit_k_max 12
_diffrn_reflns_limit_k_min -13
_diffrn_reflns_limit_l_max 14
_diffrn_reflns_limit_l_min -14
_diffrn_reflns_number 10970
_diffrn_reflns_theta_full 23.99
_diffrn_reflns_theta_max 23.99
_diffrn_reflns_theta_min 1.51
_diffrn_standards_number 0
_exptl_absorpt_coefficient_mu 0.073
_exptl_absorpt_correction_type none
_exptl_crystal_colour yellow
_exptl_crystal_density_diffrn 1.209
_exptl_crystal_density_method 'not measured'
_exptl_crystal_description prism
_exptl_crystal_F_000 800
_exptl_crystal_size_max 0.3
_exptl_crystal_size_mid 0.12
_exptl_crystal_size_min 0.06
_refine_diff_density_max 0.188
_refine_diff_density_min -0.247
_refine_diff_density_rms 0.034
_refine_ls_extinction_coef 0.0172(19)
_refine_ls_extinction_expression Fc^*^=kFc[1+0.001xFc^2^\l^3^/sin(2\q)]^-1/4^
_refine_ls_extinction_method SHELXL
_refine_ls_goodness_of_fit_ref 1.062
_refine_ls_hydrogen_treatment 'constr, refined at N1'
_refine_ls_matrix_type full
_refine_ls_number_parameters 264
_refine_ls_number_reflns 3251
_refine_ls_number_restraints 0
_refine_ls_restrained_S_all 1.062
_refine_ls_R_factor_all 0.0531
_refine_ls_R_factor_gt 0.0393
_refine_ls_shift/su_max 0.001
_refine_ls_shift/su_mean 0.000
_refine_ls_structure_factor_coef Fsqd
_refine_ls_weighting_details 'calc w=1/[\s^2^(Fo^2^)+(0.0587P)^2^+0.3062P] where P=(Fo^2^+2Fc^2^)/3'
_refine_ls_weighting_scheme calc
_refine_ls_wR_factor_gt 0.1007
_refine_ls_wR_factor_ref 0.1078
_reflns_number_gt 2596
_reflns_number_total 3251
_reflns_threshold_expression >2sigma(I)
_cod_data_source_file om900549c_si_001.cif
_cod_data_source_block 2
_cod_original_sg_symbol_H-M P21/c
_cod_database_code 4069971

loop_
_symmetry_equiv_pos_as_xyz
'x, y, z'
'-x, y+1/2, -z+1/2'
'-x, -y, -z'
'x, -y-1/2, z-1/2'

loop_
_atom_site_label
_atom_site_type_symbol
_atom_site_fract_x
_atom_site_fract_y
_atom_site_fract_z
_atom_site_U_iso_or_equiv
_atom_site_adp_type
_atom_site_occupancy
_atom_site_symmetry_multiplicity
_atom_site_calc_flag
_atom_site_refinement_flags
O1 O 0.20990(8) 0.13234(9) 0.12816(9) 0.0472(3) Uani 1 1 d .
N1 N 0.17146(9) -0.06053(11) 0.20191(11) 0.0399(3) Uani 1 1 d .
H1N H 0.1739(13) 0.0140(16) 0.1698(15) 0.066(5) Uiso 1 1 d .
C1 C 0.25819(11) -0.11048(12) 0.22977(11) 0.0341(4) Uani 1 1 d .
C2 C 0.34770(10) -0.06145(12) 0.21412(11) 0.0325(4) Uani 1 1 d .
C3 C 0.44124(11) -0.11269(12) 0.24437(12) 0.0390(4) Uani 1 1 d .
H3 H 0.4519 -0.1822 0.2769 0.047 Uiso 1 1 calc .
C4 C 0.51416(11) -0.04524(14) 0.21891(13) 0.0443(4) Uani 1 1 d .
H4 H 0.5826 -0.0605 0.2320 0.053 Uiso 1 1 calc .
C5 C 0.46976(11) 0.04924(13) 0.17066(12) 0.0406(4) Uani 1 1 d .
H5 H 0.5038 0.1081 0.1458 0.049 Uiso 1 1 calc .
C6 C 0.36664(10) 0.04369(12) 0.16461(11) 0.0332(4) Uani 1 1 d .
C7 C 0.29996(11) 0.12900(12) 0.12030(11) 0.0350(4) Uani 1 1 d .
C8 C 0.25992(11) -0.22226(12) 0.27869(12) 0.0383(4) Uani 1 1 d .
C9 C 0.30817(12) -0.24068(14) 0.38382(13) 0.0475(4) Uani 1 1 d .
H9 H 0.3408 -0.1824 0.4244 0.057 Uiso 1 1 calc .
C10 C 0.30837(14) -0.34434(17) 0.42916(16) 0.0602(5) Uani 1 1 d .
H10 H 0.3412 -0.3561 0.5002 0.072 Uiso 1 1 calc .
C11 C 0.26102(15) -0.42949(16) 0.3709(2) 0.0667(6) Uani 1 1 d .
H11 H 0.2605 -0.4995 0.4023 0.080 Uiso 1 1 calc .
C12 C 0.21401(15) -0.41303(15) 0.2666(2) 0.0680(6) Uani 1 1 d .
H12 H 0.1822 -0.4721 0.2265 0.082 Uiso 1 1 calc .
C13 C 0.21327(13) -0.30998(13) 0.22014(15) 0.0517(5) Uani 1 1 d .
H13 H 0.1810 -0.2994 0.1487 0.062 Uiso 1 1 calc .
C14 C 0.33631(11) 0.22246(12) 0.06101(11) 0.0364(4) Uani 1 1 d .
C15 C 0.39470(13) 0.20704(14) -0.01687(13) 0.0489(4) Uani 1 1 d .
H15 H 0.4151 0.1358 -0.0319 0.059 Uiso 1 1 calc .
C16 C 0.42290(15) 0.29583(16) -0.07231(14) 0.0591(5) Uani 1 1 d .
H16 H 0.4613 0.2844 -0.1258 0.071 Uiso 1 1 calc .
C17 C 0.39551(15) 0.40027(16) -0.05006(15) 0.0591(5) Uani 1 1 d .
H17 H 0.4163 0.4605 -0.0869 0.071 Uiso 1 1 calc .
C18 C 0.33718(13) 0.41670(14) 0.02671(15) 0.0541(5) Uani 1 1 d .
H18 H 0.3182 0.4883 0.0422 0.065 Uiso 1 1 calc .
C19 C 0.30670(12) 0.32839(13) 0.08080(13) 0.0436(4) Uani 1 1 d .
H19 H 0.2655 0.3401 0.1316 0.052 Uiso 1 1 calc .
C20 C 0.07572(11) -0.10737(12) 0.20580(13) 0.0388(4) Uani 1 1 d .
C21 C 0.04108(12) -0.11145(13) 0.30313(13) 0.0444(4) Uani 1 1 d .
C22 C -0.05017(13) -0.16139(15) 0.30215(15) 0.0537(5) Uani 1 1 d .
H22 H -0.0747 -0.1674 0.3667 0.064 Uiso 1 1 calc .
C23 C -0.10543(13) -0.20219(16) 0.20902(17) 0.0580(5) Uani 1 1 d .
H23 H -0.1663 -0.2372 0.2107 0.070 Uiso 1 1 calc .
C24 C -0.07212(12) -0.19200(14) 0.11334(15) 0.0523(5) Uani 1 1 d .
H24 H -0.1117 -0.2178 0.0496 0.063 Uiso 1 1 calc .
C25 C 0.01902(11) -0.14412(12) 0.10954(13) 0.0425(4) Uani 1 1 d .
C211 C 0.09882(15) -0.06272(17) 0.40435(15) 0.0640(5) Uiso 1 1 d .
H21A H 0.0585 -0.0636 0.4599 0.096 Uiso 1 1 calc R
H21B H 0.1167 0.0125 0.3909 0.096 Uiso 1 1 calc R
H21C H 0.1586 -0.1055 0.4277 0.096 Uiso 1 1 calc R
C251 C 0.05550(14) -0.13257(16) 0.00501(14) 0.0548(5) Uani 1 1 d .
H25A H 0.1068 -0.1868 0.0017 0.082 Uiso 1 1 calc R
H25B H 0.0825 -0.0594 0.0002 0.082 Uiso 1 1 calc R
H25C H 0.0007 -0.1440 -0.0543 0.082 Uiso 1 1 calc R

loop_
_atom_site_aniso_label
_atom_site_aniso_U_11
_atom_site_aniso_U_22
_atom_site_aniso_U_33
_atom_site_aniso_U_23
_atom_site_aniso_U_13
_atom_site_aniso_U_12
O1 0.0373(7) 0.0404(6) 0.0661(8) 0.0105(5) 0.0150(5) 0.0032(5)
N1 0.0311(7) 0.0337(7) 0.0559(8) 0.0075(6) 0.0101(6) -0.0011(6)
C1 0.0359(9) 0.0330(8) 0.0342(8) -0.0018(6) 0.0084(6) -0.0001(7)
C2 0.0340(8) 0.0328(8) 0.0315(8) -0.0015(6) 0.0079(6) 0.0001(6)
C3 0.0380(9) 0.0399(9) 0.0403(9) 0.0053(7) 0.0100(7) 0.0053(7)
C4 0.0318(9) 0.0539(10) 0.0484(9) 0.0064(8) 0.0101(7) 0.0042(7)
C5 0.0366(9) 0.0452(9) 0.0415(9) 0.0026(7) 0.0108(7) -0.0052(7)
C6 0.0335(8) 0.0348(8) 0.0324(8) -0.0015(6) 0.0092(6) -0.0014(6)
C7 0.0350(9) 0.0344(8) 0.0356(8) -0.0041(6) 0.0066(7) -0.0027(7)
C8 0.0346(8) 0.0346(9) 0.0485(9) 0.0046(7) 0.0151(7) 0.0013(7)
C9 0.0476(10) 0.0503(10) 0.0474(10) 0.0078(8) 0.0156(8) 0.0035(8)
C10 0.0585(12) 0.0653(13) 0.0627(12) 0.0266(10) 0.0265(10) 0.0165(10)
C11 0.0604(13) 0.0459(12) 0.1015(17) 0.0304(11) 0.0350(12) 0.0137(10)
C12 0.0609(13) 0.0336(10) 0.1104(18) 0.0012(10) 0.0181(12) -0.0005(9)
C13 0.0506(11) 0.0350(10) 0.0682(12) 0.0017(8) 0.0070(9) 0.0009(8)
C14 0.0342(8) 0.0369(9) 0.0364(8) 0.0025(6) 0.0017(7) -0.0039(7)
C15 0.0577(11) 0.0453(10) 0.0460(10) 0.0036(8) 0.0160(8) -0.0005(8)
C16 0.0714(13) 0.0601(12) 0.0500(10) 0.0130(9) 0.0218(9) -0.0049(10)
C17 0.0684(13) 0.0522(12) 0.0548(11) 0.0220(9) 0.0061(9) -0.0099(9)
C18 0.0571(11) 0.0365(9) 0.0657(12) 0.0093(8) 0.0029(9) 0.0010(8)
C19 0.0398(9) 0.0392(9) 0.0512(10) 0.0036(7) 0.0066(7) 0.0005(7)
C20 0.0312(8) 0.0314(8) 0.0550(10) 0.0076(7) 0.0111(7) 0.0011(6)
C21 0.0392(9) 0.0424(9) 0.0531(10) 0.0074(8) 0.0122(7) 0.0059(7)
C22 0.0418(10) 0.0594(11) 0.0642(12) 0.0193(9) 0.0212(9) 0.0072(9)
C23 0.0321(9) 0.0578(11) 0.0851(14) 0.0200(10) 0.0137(10) -0.0042(8)
C24 0.0397(10) 0.0482(10) 0.0671(12) 0.0060(9) 0.0045(9) -0.0038(8)
C25 0.0358(9) 0.0366(9) 0.0549(10) 0.0066(7) 0.0077(8) 0.0028(7)
C251 0.0529(11) 0.0578(11) 0.0542(11) 0.0028(8) 0.0113(8) 0.0026(9)

loop_
_atom_type_symbol
_atom_type_description
_atom_type_scat_dispersion_real
_atom_type_scat_dispersion_imag
_atom_type_scat_source
C C 0.0033 0.0016 'International Tables Vol C Tables 4.2.6.8 and 6.1.1.4'
H H 0.0000 0.0000 'International Tables Vol C Tables 4.2.6.8 and 6.1.1.4'
N N 0.0061 0.0033 'International Tables Vol C Tables 4.2.6.8 and 6.1.1.4'
O O 0.0106 0.0060 'International Tables Vol C Tables 4.2.6.8 and 6.1.1.4'

loop_
_geom_angle_atom_site_label_1
_geom_angle_atom_site_label_2
_geom_angle_atom_site_label_3
_geom_angle
H1N N1 C1 115.5(10)
H1N N1 C20 118.2(10)
C1 N1 C20 126.05(13)
N1 C1 C2 121.99(13)
N1 C1 C8 118.32(12)
C2 C1 C8 119.69(13)
C1 C2 C3 122.95(13)
C1 C2 C6 130.88(13)
C3 C2 C6 106.15(12)
C4 C3 C2 109.54(13)
C3 C4 C5 108.55(14)
C4 C5 C6 109.91(13)
C5 C6 C7 123.54(13)
C5 C6 C2 105.84(12)
C7 C6 C2 130.59(13)
O1 C7 C6 124.04(13)
O1 C7 C14 115.85(13)
C6 C7 C14 120.11(13)
C13 C8 C9 118.64(15)
C13 C8 C1 120.56(14)
C9 C8 C1 120.80(14)
C10 C9 C8 120.48(17)
C11 C10 C9 120.17(18)
C10 C11 C12 120.11(17)
C11 C12 C13 120.39(18)
C12 C13 C8 120.20(17)
C19 C14 C15 118.55(14)
C19 C14 C7 118.73(13)
C15 C14 C7 122.65(14)
C16 C15 C14 120.31(16)
C17 C16 C15 120.62(16)
C16 C17 C18 119.66(15)
C19 C18 C17 120.19(16)
C18 C19 C14 120.64(15)
C25 C20 C21 122.25(14)
C25 C20 N1 117.63(13)
C21 C20 N1 120.08(14)
C22 C21 C20 117.18(16)
C22 C21 C211 121.01(15)
C20 C21 C211 121.81(15)
C23 C22 C21 121.43(16)
C22 C23 C24 120.26(15)
C23 C24 C25 120.89(17)
C24 C25 C20 117.83(15)
C24 C25 C251 121.01(16)
C20 C25 C251 121.15(14)

loop_
_geom_bond_atom_site_label_1
_geom_bond_atom_site_label_2
_geom_bond_distance
O1 C7 1.2562(17)
N1 H1N 1.00(2)
N1 C1 1.3240(19)
N1 C20 1.4389(19)
C1 C2 1.409(2)
C1 C8 1.493(2)
C2 C3 1.414(2)
C2 C6 1.468(2)
C3 C4 1.375(2)
C4 C5 1.389(2)
C5 C6 1.402(2)
C6 C7 1.428(2)
C7 C14 1.496(2)
C8 C13 1.387(2)
C8 C9 1.392(2)
C9 C10 1.385(2)
C10 C11 1.365(3)
C11 C12 1.375(3)
C12 C13 1.384(3)
C14 C19 1.387(2)
C14 C15 1.390(2)
C15 C16 1.381(2)
C16 C17 1.369(3)
C17 C18 1.380(3)
C18 C19 1.379(2)
C20 C25 1.394(2)
C20 C21 1.399(2)
C21 C22 1.388(2)
C21 C211 1.500(3)
C22 C23 1.373(3)
C23 C24 1.375(3)
C24 C25 1.386(2)
C25 C251 1.503(2)
